data_4334520
loop_
_publ_author_name
'Tiziana Funaioli'
'Piero Leoni'
'Lorella Marchetti'
'Alberto Albinati'
'Silvia Rizzato'
'Fabrizia Fabrizi de Biani'
'Andrea Ienco'
'Gabriele Manca'
'Carlo Mealli'

_publ_contact_author_address
;     
Dipartimento di Chimica e Chimica Industriale
Universita' di Pisa
Via Risorgimento 35. I-56126 Pisa (Italy)
;
_publ_contact_author_email leoni@dcci.unipi.it
_publ_contact_author_name 'P. Leoni'
_publ_section_title
;
 Unprecedented Tris-Phosphido-Bridged Triangular Clusters with 42 Valence
 Electrons. Chemical, Electrochemical and Computational Studies of their
 Formation and Stability
;
_journal_name_full 'Inorganic Chemistry'
_journal_page_first 4635
_journal_page_last 4647
_journal_paper_doi 10.1021/ic400251y
_journal_volume 52
_journal_year 2013
_chemical_formula_sum 'C24 H54 Br3 P3 Pt3'
_chemical_formula_weight 1260.53
_chemical_name_common
;
 Pt3(mu-PBut2)3Br3
;
_space_group_IT_number 176
_symmetry_cell_setting hexagonal
_symmetry_space_group_name_Hall '-P 6c'
_symmetry_space_group_name_H-M 'P 63/m'
_atom_sites_solution_hydrogens geom
_atom_sites_solution_primary direct
_atom_sites_solution_secondary difmap
_audit_creation_method SHELXL-97
_cell_angle_alpha 90.00
_cell_angle_beta 90.00
_cell_angle_gamma 120.00
_cell_formula_units_Z 2
_cell_length_a 11.9553(8)
_cell_length_b 11.9553
_cell_length_c 14.6560(10)
_cell_measurement_reflns_used 9894
_cell_measurement_temperature 293(2)
_cell_measurement_theta_max 28.839
_cell_measurement_theta_min 2.408
_cell_volume 1814.12(17)
_computing_cell_refinement 'SAINTPLUS  (Bruker AXS, 1999)'
_computing_data_collection 'SMART      (Bruker AXS, 2001)'
_computing_data_reduction 'SAINTPLUS  (Bruker AXS, 1999)'
_computing_molecular_graphics
;     
 ORTEP for Windows v1.074 (L.J. Farrugia 1997)
 Mercury CSD 3.0.1 (Build RC6), CCDC, Cambridge (2011)
;
_computing_publication_material 'WinGX v1.64.05(L.J. Farrugia, J. Appl. Cryst.,1999,32, 837)'
_computing_structure_refinement 'SHELXL-97 (Acta Cryst.,2008,A64,112)'
_computing_structure_solution 'SHELXS-97 (Sheldrick, 1990)'
_diffrn_ambient_temperature 293(2)
_diffrn_measured_fraction_theta_full 0.969
_diffrn_measured_fraction_theta_max 0.969
_diffrn_measurement_device_type 'Bruker APEX CCD'
_diffrn_measurement_method 'phi and omega scans'
_diffrn_radiation_monochromator graphite
_diffrn_radiation_source 'fine-focus sealed tube'
_diffrn_radiation_type MoK\a
_diffrn_radiation_wavelength 0.71073
_diffrn_reflns_av_R_equivalents 0.0277
_diffrn_reflns_av_sigmaI/netI 0.0129
_diffrn_reflns_limit_h_max 16
_diffrn_reflns_limit_h_min -16
_diffrn_reflns_limit_k_max 15
_diffrn_reflns_limit_k_min -15
_diffrn_reflns_limit_l_max 19
_diffrn_reflns_limit_l_min -19
_diffrn_reflns_number 22824
_diffrn_reflns_theta_full 29.35
_diffrn_reflns_theta_max 29.35
_diffrn_reflns_theta_min 1.97
_exptl_absorpt_coefficient_mu 14.987
_exptl_absorpt_correction_T_max 1.0000
_exptl_absorpt_correction_T_min 0.6150
_exptl_absorpt_correction_type empirical
_exptl_absorpt_process_details 'Sadabs 2.01 (Bruker AXS, 1999)'
_exptl_crystal_colour violet
_exptl_crystal_density_diffrn 2.308
_exptl_crystal_description cubic
_exptl_crystal_F_000 1164
_exptl_crystal_size_max 0.2
_exptl_crystal_size_mid 0.2
_exptl_crystal_size_min 0.2
_refine_diff_density_max 1.416
_refine_diff_density_min -1.391
_refine_diff_density_rms 0.109
_refine_ls_extinction_coef 0.00026(6)
_refine_ls_extinction_expression Fc^*^=kFc[1+0.001xFc^2^\l^3^/sin(2\q)]^-1/4^
_refine_ls_extinction_method SHELXL
_refine_ls_goodness_of_fit_ref 1.095
_refine_ls_hydrogen_treatment constr
_refine_ls_matrix_type full
_refine_ls_number_parameters 56
_refine_ls_number_reflns 1678
_refine_ls_number_restraints 0
_refine_ls_restrained_S_all 1.095
_refine_ls_R_factor_all 0.0269
_refine_ls_R_factor_gt 0.0207
_refine_ls_shift/su_max 0.002
_refine_ls_shift/su_mean 0.001
_refine_ls_structure_factor_coef Fsqd
_refine_ls_weighting_details 'calc w=1/[\s^2^(Fo^2^)+(0.0144P)^2^+4.4571P] where P=(Fo^2^+2Fc^2^)/3'
_refine_ls_weighting_scheme calc
_refine_ls_wR_factor_gt 0.0431
_refine_ls_wR_factor_ref 0.0452
_reflns_number_gt 1485
_reflns_number_total 1678
_reflns_threshold_expression >2sigma(I)
_cod_data_source_file ic400251y_si_001_2.cif
_cod_data_source_block Pt3Br3
_cod_database_code 4334520

loop_
_symmetry_equiv_pos_as_xyz
'x, y, z'
'-x, -y, z+1/2'
'-y, x-y, z'
'-x+y, -x, z'
'x-y, x, z+1/2'
'y, -x+y, z+1/2'
'-x, -y, -z'
'x, y, -z-1/2'
'y, -x+y, -z'
'x-y, x, -z'
'-x+y, -x, -z-1/2'
'-y, x-y, -z-1/2'

loop_
_atom_site_label
_atom_site_type_symbol
_atom_site_fract_x
_atom_site_fract_y
_atom_site_fract_z
_atom_site_U_iso_or_equiv
_atom_site_adp_type
_atom_site_occupancy
_atom_site_symmetry_multiplicity
_atom_site_calc_flag
_atom_site_refinement_flags
Pt Pt 0.660904(17) 0.206024(16) 0.2500 0.03019(7) Uani 1 2 d S
Br Br 0.65355(8) -0.00286(6) 0.2500 0.1035(4) Uani 1 2 d S
P P 0.88155(12) 0.32265(13) 0.2500 0.0325(3) Uani 1 2 d S
C1 C 0.9635(4) 0.3187(5) 0.3577(3) 0.0538(11) Uani 1 1 d .
C2 C 1.0988(5) 0.4380(6) 0.3651(4) 0.0805(18) Uani 1 1 d .
H2A H 1.0923 0.5147 0.3620 0.121 Uiso 1 1 calc R
H2B H 1.1515 0.4378 0.3157 0.121 Uiso 1 1 calc R
H2C H 1.1372 0.4359 0.4221 0.121 Uiso 1 1 calc R
C3 C 0.8812(6) 0.3241(7) 0.4347(4) 0.088(2) Uani 1 1 d .
H3A H 0.8753 0.4009 0.4289 0.132 Uiso 1 1 calc R
H3B H 0.9201 0.3250 0.4922 0.132 Uiso 1 1 calc R
H3C H 0.7963 0.2496 0.4316 0.132 Uiso 1 1 calc R
C4 C 0.9751(8) 0.1986(7) 0.3643(5) 0.114(3) Uani 1 1 d .
H4A H 1.0276 0.1977 0.3151 0.171 Uiso 1 1 calc R
H4B H 0.8907 0.1234 0.3605 0.171 Uiso 1 1 calc R
H4C H 1.0142 0.1985 0.4214 0.171 Uiso 1 1 calc R

loop_
_atom_site_aniso_label
_atom_site_aniso_U_11
_atom_site_aniso_U_22
_atom_site_aniso_U_33
_atom_site_aniso_U_23
_atom_site_aniso_U_13
_atom_site_aniso_U_12
Pt 0.02499(10) 0.02153(9) 0.04498(12) 0.000 0.000 0.01232(7)
Br 0.0643(5) 0.0300(3) 0.2250(13) 0.000 0.000 0.0301(3)
P 0.0243(5) 0.0376(7) 0.0398(7) 0.000 0.000 0.0186(5)
C1 0.050(2) 0.075(3) 0.047(2) 0.001(2) -0.011(2) 0.039(2)
C2 0.052(3) 0.116(5) 0.068(3) -0.016(4) -0.024(3) 0.037(3)
C3 0.073(4) 0.155(6) 0.040(3) 0.015(3) 0.003(3) 0.059(4)
C4 0.156(7) 0.113(5) 0.118(6) -0.011(5) -0.067(5) 0.100(5)

loop_
_atom_type_symbol
_atom_type_description
_atom_type_scat_dispersion_real
_atom_type_scat_dispersion_imag
_atom_type_scat_source
C C 0.0033 0.0016 'International Tables Vol C Tables 4.2.6.8 and 6.1.1.4'
H H 0.0000 0.0000 'International Tables Vol C Tables 4.2.6.8 and 6.1.1.4'
P P 0.1023 0.0942 'International Tables Vol C Tables 4.2.6.8 and 6.1.1.4'
Br Br -0.2901 2.4595 'International Tables Vol C Tables 4.2.6.8 and 6.1.1.4'
Pt Pt -1.7033 8.3905 'International Tables Vol C Tables 4.2.6.8 and 6.1.1.4'

loop_
_geom_angle_atom_site_label_1
_geom_angle_atom_site_label_2
_geom_angle_atom_site_label_3
_geom_angle
_geom_angle_site_symmetry_1
_geom_angle_site_symmetry_3
P Pt P 171.42(3) . 4_665
P Pt Br 93.67(4) . .
P Pt Br 94.91(4) 4_665 .
P Pt Pt 55.81(3) . 3_655
P Pt Pt 115.61(3) 4_665 3_655
Br Pt Pt 149.48(2) . 3_655
P Pt Pt 115.81(3) . 4_665
P Pt Pt 55.61(3) 4_665 4_665
Br Pt Pt 150.52(2) . 4_665
Pt Pt Pt 60.000(3) 3_655 4_665
C1 P C1 115.1(3) . 8_556
C1 P Pt 116.34(15) . .
C1 P Pt 116.34(15) 8_556 .
C1 P Pt 116.30(15) . 3_655
C1 P Pt 116.30(15) 8_556 3_655
Pt P Pt 68.58(3) . 3_655
C4 C1 C3 111.2(5) . .
C4 C1 C2 108.8(5) . .
C3 C1 C2 108.2(5) . .
C4 C1 P 112.0(4) . .
C3 C1 P 105.5(3) . .
C2 C1 P 111.0(4) . .

loop_
_geom_bond_atom_site_label_1
_geom_bond_atom_site_label_2
_geom_bond_distance
_geom_bond_site_symmetry_2
Pt P 2.2857(12) .
Pt P 2.2914(12) 4_665
Pt Br 2.4545(6) .
Pt Pt 2.5786(3) 3_655
Pt Pt 2.5786(3) 4_665
P C1 1.870(4) .
P C1 1.870(4) 8_556
P Pt 2.2914(12) 3_655
C1 C4 1.513(7) .
C1 C3 1.519(7) .
C1 C2 1.535(7) .

loop_
_geom_torsion_atom_site_label_1
_geom_torsion_atom_site_label_2
_geom_torsion_atom_site_label_3
_geom_torsion_atom_site_label_4
_geom_torsion
_geom_torsion_site_symmetry_1
_geom_torsion_site_symmetry_4
P Pt P C1 109.68(17) 4_665 .
Br Pt P C1 -70.32(17) . .
Pt Pt P C1 109.68(17) 3_655 .
Pt Pt P C1 109.68(17) 4_665 .
P Pt P C1 -109.68(17) 4_665 8_556
Br Pt P C1 70.32(17) . 8_556
Pt Pt P C1 -109.68(17) 3_655 8_556
Pt Pt P C1 -109.68(17) 4_665 8_556
P Pt P Pt 0.0 4_665 3_655
Br Pt P Pt 180.0 . 3_655
Pt Pt P Pt 0.0 4_665 3_655
C1 P C1 C4 -59.4(6) 8_556 .
Pt P C1 C4 81.7(5) . .
Pt P C1 C4 159.6(4) 3_655 .
C1 P C1 C3 179.4(3) 8_556 .
Pt P C1 C3 -39.4(4) . .
Pt P C1 C3 38.5(4) 3_655 .
C1 P C1 C2 62.5(5) 8_556 .
Pt P C1 C2 -156.4(3) . .
Pt P C1 C2 -78.5(4) 3_655 .
